data_1525868
loop_
_publ_author_name
'Demchyna, R.O.'
'Kuz'ma, Yu.B.'
'Babizhet'sky, V.S.'

_publ_section_title
;
 New arsenides Ln Ag As2 (Ln = La, Ce, Pr, Nd, Sm, Gd, Tb, Dy) and their
 crystal structure
;
_journal_name_full 'Journal of Alloys Compd.'
_journal_page_first 158
_journal_page_last 163
_journal_volume 315
_journal_year 2001
_chemical_formula_sum 'Ag As2 Ce'
_chemical_name_systematic 'Ce Ag As2'
_space_group_IT_number 129
_symmetry_space_group_name_Hall '-P 4a 2a'
_symmetry_space_group_name_H-M 'P 4/n m m :2'
_cell_angle_alpha 90
_cell_angle_beta 90
_cell_angle_gamma 90
_cell_formula_units_Z 2
_cell_length_a 4.0777
_cell_length_b 4.0777
_cell_length_c 10.5262
_cell_volume 175.026
_citation_journal_id_ASTM JALCEU
_cod_data_source_file Demchyna_JALCEU_2001_1145.cif
_cod_data_source_block Ag1As2Ce1
_cod_original_cell_volume 175.0258
_cod_original_formula_sum 'Ag1 As2 Ce1'
_cod_database_code 1525868

loop_
_symmetry_equiv_pos_as_xyz
x,y,z
-y+1/2,x,z
-x+1/2,-y+1/2,z
y,-x+1/2,z
x+1/2,-y,-z
y+1/2,x+1/2,-z
-x,y+1/2,-z
-y,-x,-z
-x,-y,-z
y-1/2,-x,-z
x-1/2,y-1/2,-z
-y,x-1/2,-z
-x-1/2,y,z
-y-1/2,-x-1/2,z
x,-y-1/2,z
y,x,z

loop_
_atom_site_label
_atom_site_type_symbol
_atom_site_fract_x
_atom_site_fract_y
_atom_site_fract_z
_atom_site_occupancy
_atom_site_U_iso_or_equiv
Ag1 Ag+1 0.75 0.25 0 1 0.0
As2 As-3 0.25 0.25 0.1747 1 0.0
Ce1 Ce+3 0.25 0.25 0.7293 1 0.0
As1 As-1 0.75 0.25 0.5 1 0.0
